data_4501871
loop_
_publ_author_name
'Paisner, Kathryn'
'Zakharov, Lev N.'
'Doxsee, Kenneth M.'

_publ_section_title
;
 A Robust Thiourea Synthon for Crystal Engineering
;
_journal_issue 8
_journal_name_full 'Crystal Growth &amp; Design'
_journal_page_first 3757
_journal_paper_doi 10.1021/cg100589n
_journal_volume 10
_journal_year 2010
_chemical_formula_sum 'C28 H46 N6 O2 S4'
_chemical_formula_weight 626.54
_chemical_name_systematic
;

 ?

;
_space_group_IT_number 14
_symmetry_cell_setting monoclinic
_symmetry_space_group_name_Hall '-P 2ybc'
_symmetry_space_group_name_H-M 'P 1 21/c 1'
_atom_sites_solution_hydrogens geom
_atom_sites_solution_primary direct
_atom_sites_solution_secondary difmap
_audit_creation_method SHELXL-97
_cell_angle_alpha 90.00
_cell_angle_beta 108.8000(10)
_cell_angle_gamma 90.00
_cell_formula_units_Z 2
_cell_length_a 6.3651(4)
_cell_length_b 27.4003(17)
_cell_length_c 9.8447(6)
_cell_measurement_reflns_used 2232
_cell_measurement_temperature 173(2)
_cell_measurement_theta_max 25.73
_cell_measurement_theta_min 2.64
_cell_volume 1625.37(17)
_computing_cell_refinement 'Bruker SMART'
_computing_data_collection 'Bruker SMART'
_computing_data_reduction 'Bruker SAINT'
_computing_molecular_graphics 'Bruker SHELXTL'
_computing_publication_material 'Bruker SHELXTL'
_computing_structure_refinement 'Bruker SHELXTL'
_computing_structure_solution 'Bruker SHELXTL'
_diffrn_ambient_temperature 173(2)
_diffrn_measured_fraction_theta_full 0.989
_diffrn_measured_fraction_theta_max 0.989
_diffrn_measurement_device_type 'CCD area detector Bruker Apex'
_diffrn_measurement_method 'phi and omega scans'
_diffrn_radiation_monochromator graphite
_diffrn_radiation_source 'fine-focus sealed tube'
_diffrn_radiation_type MoK\a
_diffrn_radiation_wavelength 0.71073
_diffrn_reflns_av_R_equivalents 0.0345
_diffrn_reflns_av_sigmaI/netI 0.0402
_diffrn_reflns_limit_h_max 8
_diffrn_reflns_limit_h_min -7
_diffrn_reflns_limit_k_max 23
_diffrn_reflns_limit_k_min -34
_diffrn_reflns_limit_l_max 12
_diffrn_reflns_limit_l_min -12
_diffrn_reflns_number 10083
_diffrn_reflns_theta_full 27.00
_diffrn_reflns_theta_max 27.00
_diffrn_reflns_theta_min 1.49
_exptl_absorpt_coefficient_mu 0.327
_exptl_absorpt_correction_T_max 0.9838
_exptl_absorpt_correction_T_min 0.8747
_exptl_absorpt_correction_type multi-scan
_exptl_absorpt_process_details SADABS
_exptl_crystal_colour colorless
_exptl_crystal_density_diffrn 1.281
_exptl_crystal_density_meas 0
_exptl_crystal_density_method 'not measured'
_exptl_crystal_description needle
_exptl_crystal_F_000 672
_exptl_crystal_size_max 0.42
_exptl_crystal_size_mid 0.06
_exptl_crystal_size_min 0.05
_refine_diff_density_max 0.335
_refine_diff_density_min -0.232
_refine_diff_density_rms 0.053
_refine_ls_extinction_method none
_refine_ls_goodness_of_fit_ref 1.046
_refine_ls_hydrogen_treatment refall
_refine_ls_matrix_type full
_refine_ls_number_parameters 273
_refine_ls_number_reflns 3498
_refine_ls_number_restraints 0
_refine_ls_restrained_S_all 1.046
_refine_ls_R_factor_all 0.0526
_refine_ls_R_factor_gt 0.0397
_refine_ls_shift/su_max 0.000
_refine_ls_shift/su_mean 0.000
_refine_ls_structure_factor_coef Fsqd
_refine_ls_weighting_details 'calc w=1/[\s^2^(Fo^2^)+(0.0397P)^2^+0.7287P] where P=(Fo^2^+2Fc^2^)/3'
_refine_ls_weighting_scheme calc
_refine_ls_wR_factor_gt 0.0876
_refine_ls_wR_factor_ref 0.0990
_reflns_number_gt 2833
_reflns_number_total 3498
_reflns_threshold_expression >2sigma(I)
_cod_data_source_file cg100589n_si_002.cif
_cod_data_source_block diphenyl_DMSO_solvate_(1e)
_cod_depositor_comments
;
The following automatic conversions were performed:

'_symmetry_cell_setting' value 'Monoclinic' changed to 'monoclinic'
according to /home/saulius/struct/CIF-dictionaries/cif_core.dic
dictionary named 'cif_core.dic' version 2.4.2 from 2011-04-26.

Automatic conversion script
Id: cif_fix_values 1715 2011-07-08 13:25:40Z adriana 
;
_cod_original_sg_symbol_H-M P2(1)/c
_cod_database_code 4501871

loop_
_symmetry_equiv_pos_as_xyz
'x, y, z'
'-x, y+1/2, -z+1/2'
'-x, -y, -z'
'x, -y-1/2, z-1/2'

loop_
_atom_site_label
_atom_site_type_symbol
_atom_site_fract_x
_atom_site_fract_y
_atom_site_fract_z
_atom_site_U_iso_or_equiv
_atom_site_adp_type
_atom_site_occupancy
_atom_site_symmetry_multiplicity
_atom_site_calc_flag
S1 S 0.19142(8) 0.62618(2) -0.01121(5) 0.02926(15) Uani 1 1 d
S2 S 0.27852(8) 0.298352(19) 0.90440(6) 0.02877(15) Uani 1 1 d
N1 N -0.1241(2) 0.51460(6) 0.35463(16) 0.0196(3) Uani 1 1 d
N2 N 0.0164(3) 0.59114(6) 0.18200(18) 0.0248(4) Uani 1 1 d
N3 N 0.3428(3) 0.63504(6) 0.26898(16) 0.0232(4) Uani 1 1 d
C1 C -0.2308(3) 0.50509(8) 0.4638(2) 0.0216(4) Uani 1 1 d
C2 C -0.0753(3) 0.51610(8) 0.6126(2) 0.0224(4) Uani 1 1 d
C3 C -0.2826(3) 0.50254(8) 0.2128(2) 0.0247(4) Uani 1 1 d
C4 C -0.2022(3) 0.51669(8) 0.0889(2) 0.0246(4) Uani 1 1 d
C5 C -0.1774(3) 0.57101(8) 0.0723(2) 0.0269(5) Uani 1 1 d
C6 C 0.1785(3) 0.61656(7) 0.1561(2) 0.0206(4) Uani 1 1 d
C7 C 0.3692(3) 0.63345(7) 0.41794(19) 0.0195(4) Uani 1 1 d
C8 C 0.5819(3) 0.62504(7) 0.5122(2) 0.0228(4) Uani 1 1 d
C9 C 0.6226(3) 0.62601(8) 0.6587(2) 0.0260(4) Uani 1 1 d
C10 C 0.4505(3) 0.63480(8) 0.7130(2) 0.0261(4) Uani 1 1 d
C11 C 0.2392(3) 0.64323(7) 0.6195(2) 0.0238(4) Uani 1 1 d
C12 C 0.1966(3) 0.64341(7) 0.4723(2) 0.0213(4) Uani 1 1 d
O1S O 0.3005(2) 0.30789(6) 0.75885(15) 0.0346(4) Uani 1 1 d
C1S C 0.4942(4) 0.25674(10) 0.9932(3) 0.0396(6) Uani 1 1 d
C2S C 0.0518(5) 0.25669(11) 0.8726(4) 0.0494(7) Uani 1 1 d
H2N H 0.026(3) 0.5870(8) 0.263(2) 0.023(6) Uiso 1 1 d
H3N H 0.450(4) 0.6485(8) 0.248(2) 0.030(6) Uiso 1 1 d
H1A H -0.361(3) 0.5263(8) 0.442(2) 0.021(5) Uiso 1 1 d
H1B H -0.277(3) 0.4700(8) 0.461(2) 0.019(5) Uiso 1 1 d
H2A H -0.154(3) 0.5091(7) 0.679(2) 0.018(5) Uiso 1 1 d
H2B H -0.031(3) 0.5514(8) 0.623(2) 0.022(5) Uiso 1 1 d
H3A H -0.320(3) 0.4663(9) 0.207(2) 0.028(6) Uiso 1 1 d
H3B H -0.421(3) 0.5206(8) 0.202(2) 0.023(5) Uiso 1 1 d
H4A H -0.309(3) 0.5047(8) 0.001(2) 0.029(6) Uiso 1 1 d
H4B H -0.059(4) 0.4995(8) 0.097(2) 0.034(6) Uiso 1 1 d
H5A H -0.307(3) 0.5888(8) 0.081(2) 0.026(6) Uiso 1 1 d
H5B H -0.154(3) 0.5792(8) -0.018(2) 0.031(6) Uiso 1 1 d
H8 H 0.698(3) 0.6202(8) 0.473(2) 0.025(5) Uiso 1 1 d
H9 H 0.765(4) 0.6215(8) 0.721(2) 0.025(6) Uiso 1 1 d
H10 H 0.475(4) 0.6358(8) 0.806(2) 0.031(6) Uiso 1 1 d
H11 H 0.119(4) 0.6513(8) 0.655(2) 0.030(6) Uiso 1 1 d
H12 H 0.053(3) 0.6514(7) 0.410(2) 0.021(5) Uiso 1 1 d
H1SA H 0.627(4) 0.2739(10) 1.018(3) 0.049(7) Uiso 1 1 d
H1SB H 0.470(5) 0.2467(11) 1.079(3) 0.067(9) Uiso 1 1 d
H1SC H 0.491(4) 0.2311(11) 0.928(3) 0.052(8) Uiso 1 1 d
H2SA H 0.080(4) 0.2299(11) 0.816(3) 0.052(8) Uiso 1 1 d
H2SB H -0.079(5) 0.2722(11) 0.818(3) 0.057(8) Uiso 1 1 d
H2SC H 0.051(4) 0.2448(11) 0.965(3) 0.062(9) Uiso 1 1 d

loop_
_atom_site_aniso_label
_atom_site_aniso_U_11
_atom_site_aniso_U_22
_atom_site_aniso_U_33
_atom_site_aniso_U_23
_atom_site_aniso_U_13
_atom_site_aniso_U_12
S1 0.0301(3) 0.0407(3) 0.0189(2) 0.0006(2) 0.0105(2) -0.0079(2)
S2 0.0314(3) 0.0224(3) 0.0378(3) 0.0042(2) 0.0184(2) 0.0001(2)
N1 0.0180(7) 0.0242(9) 0.0169(8) 0.0013(6) 0.0059(6) -0.0012(6)
N2 0.0260(9) 0.0312(10) 0.0158(8) 0.0026(7) 0.0049(7) -0.0084(7)
N3 0.0224(8) 0.0310(10) 0.0177(8) -0.0006(7) 0.0086(7) -0.0087(7)
C1 0.0192(9) 0.0242(11) 0.0234(10) 0.0016(8) 0.0097(8) 0.0001(8)
C2 0.0206(9) 0.0275(11) 0.0214(10) 0.0011(8) 0.0099(8) 0.0013(8)
C3 0.0228(10) 0.0285(12) 0.0213(10) -0.0002(9) 0.0048(8) -0.0064(9)
C4 0.0241(10) 0.0309(12) 0.0166(9) -0.0030(8) 0.0035(8) -0.0070(9)
C5 0.0210(10) 0.0348(13) 0.0211(10) 0.0045(9) 0.0016(8) -0.0053(9)
C6 0.0215(9) 0.0198(10) 0.0214(9) 0.0019(8) 0.0080(8) 0.0009(8)
C7 0.0225(9) 0.0181(9) 0.0182(9) -0.0001(7) 0.0070(7) -0.0048(7)
C8 0.0219(9) 0.0231(11) 0.0252(10) -0.0005(8) 0.0101(8) -0.0007(8)
C9 0.0229(10) 0.0279(11) 0.0239(10) 0.0019(9) 0.0029(9) 0.0010(9)
C10 0.0341(11) 0.0270(11) 0.0166(9) 0.0003(8) 0.0072(9) -0.0032(9)
C11 0.0277(10) 0.0215(10) 0.0265(10) -0.0019(8) 0.0145(9) -0.0008(8)
C12 0.0188(9) 0.0211(10) 0.0232(10) 0.0005(8) 0.0056(8) -0.0014(8)
O1S 0.0306(8) 0.0410(10) 0.0324(8) 0.0072(7) 0.0105(7) -0.0093(7)
C1S 0.0426(14) 0.0305(13) 0.0442(15) 0.0088(12) 0.0119(12) 0.0045(11)
C2S 0.0409(15) 0.0409(16) 0.074(2) 0.0110(15) 0.0291(15) -0.0077(12)

loop_
_atom_type_symbol
_atom_type_description
_atom_type_scat_dispersion_real
_atom_type_scat_dispersion_imag
_atom_type_scat_source
C C 0.0033 0.0016 'International Tables Vol C Tables 4.2.6.8 and 6.1.1.4'
H H 0.0000 0.0000 'International Tables Vol C Tables 4.2.6.8 and 6.1.1.4'
N N 0.0061 0.0033 'International Tables Vol C Tables 4.2.6.8 and 6.1.1.4'
S S 0.1246 0.1234 'International Tables Vol C Tables 4.2.6.8 and 6.1.1.4'
O O 0.0106 0.0060 'International Tables Vol C Tables 4.2.6.8 and 6.1.1.4'

loop_
_geom_angle_atom_site_label_1
_geom_angle_atom_site_label_2
_geom_angle_atom_site_label_3
_geom_angle
_geom_angle_site_symmetry_1
_geom_angle_site_symmetry_3
O1S S2 C1S 106.54(11) . .
O1S S2 C2S 105.16(13) . .
C1S S2 C2S 97.36(14) . .
C1 N1 C2 107.95(15) . 3_566
C1 N1 C3 108.50(14) . .
C2 N1 C3 111.06(16) 3_566 .
C6 N2 C5 125.17(17) . .
C6 N2 H2N 117.2(16) . .
C5 N2 H2N 117.7(16) . .
C6 N3 C7 129.61(16) . .
C6 N3 H3N 115.6(15) . .
C7 N3 H3N 114.8(15) . .
N1 C1 C2 111.20(15) . .
N1 C1 H1A 107.3(11) . .
C2 C1 H1A 109.5(11) . .
N1 C1 H1B 110.4(11) . .
C2 C1 H1B 108.4(11) . .
H1A C1 H1B 110.0(16) . .
N1 C2 C1 110.38(16) 3_566 .
N1 C2 H2A 109.6(11) 3_566 .
C1 C2 H2A 107.5(11) . .
N1 C2 H2B 109.5(11) 3_566 .
C1 C2 H2B 111.4(11) . .
H2A C2 H2B 108.5(16) . .
N1 C3 C4 113.54(16) . .
N1 C3 H3A 110.3(12) . .
C4 C3 H3A 109.7(12) . .
N1 C3 H3B 107.6(12) . .
C4 C3 H3B 108.1(12) . .
H3A C3 H3B 107.5(17) . .
C5 C4 C3 114.37(18) . .
C5 C4 H4A 107.9(13) . .
C3 C4 H4A 108.0(12) . .
C5 C4 H4B 110.3(13) . .
C3 C4 H4B 110.3(13) . .
H4A C4 H4B 105.5(18) . .
N2 C5 C4 112.63(17) . .
N2 C5 H5A 106.4(12) . .
C4 C5 H5A 111.0(12) . .
N2 C5 H5B 104.3(13) . .
C4 C5 H5B 112.3(13) . .
H5A C5 H5B 109.9(17) . .
N2 C6 N3 118.58(17) . .
N2 C6 S1 123.26(15) . .
N3 C6 S1 118.16(14) . .
C8 C7 C12 119.57(17) . .
C8 C7 N3 117.32(16) . .
C12 C7 N3 122.93(17) . .
C9 C8 C7 120.52(18) . .
C9 C8 H8 121.4(12) . .
C7 C8 H8 118.0(12) . .
C8 C9 C10 120.03(18) . .
C8 C9 H9 120.4(13) . .
C10 C9 H9 119.6(13) . .
C11 C10 C9 119.53(18) . .
C11 C10 H10 119.9(15) . .
C9 C10 H10 120.6(15) . .
C10 C11 C12 121.14(18) . .
C10 C11 H11 121.0(12) . .
C12 C11 H11 117.8(13) . .
C11 C12 C7 119.17(18) . .
C11 C12 H12 119.9(12) . .
C7 C12 H12 120.9(12) . .
S2 C1S H1SA 107.4(16) . .
S2 C1S H1SB 107.7(18) . .
H1SA C1S H1SB 108(2) . .
S2 C1S H1SC 107.2(16) . .
H1SA C1S H1SC 112(2) . .
H1SB C1S H1SC 115(2) . .
S2 C2S H2SA 107.0(16) . .
S2 C2S H2SB 109.2(18) . .
H2SA C2S H2SB 108(2) . .
S2 C2S H2SC 107.4(17) . .
H2SA C2S H2SC 110(2) . .
H2SB C2S H2SC 115(2) . .

loop_
_geom_bond_atom_site_label_1
_geom_bond_atom_site_label_2
_geom_bond_distance
_geom_bond_site_symmetry_2
S1 C6 1.6964(19) .
S2 O1S 1.5068(15) .
S2 C1S 1.782(2) .
S2 C2S 1.787(3) .
N1 C1 1.467(2) .
N1 C2 1.470(2) 3_566
N1 C3 1.473(2) .
N2 C6 1.336(2) .
N2 C5 1.460(2) .
N2 H2N 0.79(2) .
N3 C6 1.355(2) .
N3 C7 1.422(2) .
N3 H3N 0.85(2) .
C1 C2 1.510(3) .
C1 H1A 0.98(2) .
C1 H1B 1.00(2) .
C2 N1 1.470(2) 3_566
C2 H2A 0.97(2) .
C2 H2B 1.00(2) .
C3 C4 1.517(3) .
C3 H3A 1.02(2) .
C3 H3B 0.99(2) .
C4 C5 1.511(3) .
C4 H4A 0.97(2) .
C4 H4B 1.00(2) .
C5 H5A 0.99(2) .
C5 H5B 0.97(2) .
C7 C8 1.392(3) .
C7 C12 1.396(3) .
C8 C9 1.381(3) .
C8 H8 0.94(2) .
C9 C10 1.386(3) .
C9 H9 0.92(2) .
C10 C11 1.382(3) .
C10 H10 0.88(2) .
C11 C12 1.386(3) .
C11 H11 0.96(2) .
C12 H12 0.95(2) .
C1S H1SA 0.93(3) .
C1S H1SB 0.94(3) .
C1S H1SC 0.95(3) .
C2S H2SA 0.97(3) .
C2S H2SB 0.93(3) .
C2S H2SC 0.96(3) .

loop_
_geom_hbond_atom_site_label_D
_geom_hbond_atom_site_label_H
_geom_hbond_atom_site_label_A
_geom_hbond_distance_DH
_geom_hbond_distance_HA
_geom_hbond_distance_DA
_geom_hbond_angle_DHA
_geom_hbond_site_symmetry_A
N2 H2N N1 0.79(2) 2.49(2) 3.011(2) 124.6(19) .
N3 H3N O1S 0.85(2) 2.01(2) 2.842(2) 165(2) 3_666
N3 H3N S2 0.85(2) 3.01(2) 3.8347(17) 163.3(18) 3_666

loop_
_geom_torsion_atom_site_label_1
_geom_torsion_atom_site_label_2
_geom_torsion_atom_site_label_3
_geom_torsion_atom_site_label_4
_geom_torsion
_geom_torsion_site_symmetry_1
_geom_torsion_site_symmetry_4
C2 N1 C1 C2 58.8(2) 3_566 .
C3 N1 C1 C2 179.22(17) . .
N1 C1 C2 N1 -60.2(2) . 3_566
C1 N1 C3 C4 172.90(18) . .
C2 N1 C3 C4 -68.6(2) 3_566 .
N1 C3 C4 C5 -65.5(2) . .
C6 N2 C5 C4 124.4(2) . .
C3 C4 C5 N2 73.9(2) . .
C5 N2 C6 N3 176.82(19) . .
C5 N2 C6 S1 -4.2(3) . .
C7 N3 C6 N2 -2.8(3) . .
C7 N3 C6 S1 178.16(16) . .
C6 N3 C7 C8 139.5(2) . .
C6 N3 C7 C12 -45.4(3) . .
C12 C7 C8 C9 0.7(3) . .
N3 C7 C8 C9 175.98(18) . .
C7 C8 C9 C10 0.8(3) . .
C8 C9 C10 C11 -0.9(3) . .
C9 C10 C11 C12 -0.5(3) . .
C10 C11 C12 C7 1.9(3) . .
C8 C7 C12 C11 -2.0(3) . .
N3 C7 C12 C11 -177.05(17) . .
